data_4078674
loop_
_publ_author_name
'Kraushaar, Konstantin'
'Wiltzsch, Conny'
'Wagler, J\"org'
'B\"ohme, Uwe'
'Schwarzer, Anke'
'Roewer, Gerhard'
'Kroke, Edwin'

_publ_section_title
;
 From CO2to Polysiloxanes: Di(carbamoyloxy)silanes
 Me2Si[(OCO)NRR&#x2032;]2as Precursors for PDMS
;
_journal_issue 13
_journal_name_full Organometallics
_journal_page_first 4779
_journal_paper_doi 10.1021/om300313f
_journal_volume 31
_journal_year 2012
_chemical_formula_moiety 'C7 H16 N2 O'
_chemical_formula_sum 'C7 H16 N2 O'
_chemical_formula_weight 144.22
_chemical_name_systematic
;
 ?
;
_space_group_IT_number 15
_symmetry_cell_setting monoclinic
_symmetry_space_group_name_Hall '-C 2yc'
_symmetry_space_group_name_H-M 'C 1 2/c 1'
_atom_sites_solution_hydrogens geom
_atom_sites_solution_primary direct
_atom_sites_solution_secondary difmap
_audit_creation_method SHELXL-97
_cell_angle_alpha 90.00
_cell_angle_beta 94.004(7)
_cell_angle_gamma 90.00
_cell_formula_units_Z 8
_cell_length_a 19.935(6)
_cell_length_b 4.5756(15)
_cell_length_c 18.573(6)
_cell_measurement_reflns_used 2823
_cell_measurement_temperature 90(2)
_cell_measurement_theta_max 25.00
_cell_measurement_theta_min 2.20
_cell_volume 1690.0(9)
_computing_cell_refinement 'Bruker SMART'
_computing_data_collection 'Bruker SMART'
_computing_data_reduction 'Bruker SAINT'
_computing_molecular_graphics 'ORTEP32 (Farugia)'
_computing_publication_material 'Ciftab (Sheldrick)'
_computing_structure_refinement 'SHELXL-97 (Sheldrick, 1997)'
_computing_structure_solution 'SHELXS-97 (Sheldrick, 1990)'
_diffrn_ambient_temperature 90(2)
_diffrn_measured_fraction_theta_full 0.968
_diffrn_measured_fraction_theta_max 0.968
_diffrn_measurement_device_type 'CCD area detector'
_diffrn_measurement_method 'phi and omega scans'
_diffrn_radiation_monochromator graphite
_diffrn_radiation_source 'fine-focus sealed tube'
_diffrn_radiation_type MoK\a
_diffrn_radiation_wavelength 0.71073
_diffrn_reflns_av_R_equivalents 0.0807
_diffrn_reflns_av_sigmaI/netI 0.0474
_diffrn_reflns_limit_h_max 23
_diffrn_reflns_limit_h_min -23
_diffrn_reflns_limit_k_max 5
_diffrn_reflns_limit_k_min -5
_diffrn_reflns_limit_l_max 22
_diffrn_reflns_limit_l_min -22
_diffrn_reflns_number 7528
_diffrn_reflns_theta_full 25.00
_diffrn_reflns_theta_max 25.00
_diffrn_reflns_theta_min 3.11
_exptl_absorpt_coefficient_mu 0.077
_exptl_absorpt_correction_type none
_exptl_crystal_colour colorless
_exptl_crystal_density_diffrn 1.134
_exptl_crystal_density_method 'not measured'
_exptl_crystal_description plate
_exptl_crystal_F_000 640
_exptl_crystal_size_max 0.60
_exptl_crystal_size_mid 0.40
_exptl_crystal_size_min 0.10
_refine_diff_density_max 0.327
_refine_diff_density_min -0.215
_refine_diff_density_rms 0.049
_refine_ls_extinction_method none
_refine_ls_goodness_of_fit_ref 1.066
_refine_ls_hydrogen_treatment mixed
_refine_ls_matrix_type full
_refine_ls_number_parameters 99
_refine_ls_number_reflns 1443
_refine_ls_number_restraints 0
_refine_ls_restrained_S_all 1.066
_refine_ls_R_factor_all 0.0751
_refine_ls_R_factor_gt 0.0545
_refine_ls_shift/su_max 0.001
_refine_ls_shift/su_mean 0.000
_refine_ls_structure_factor_coef Fsqd
_refine_ls_weighting_details 'calc w=1/[\s^2^(Fo^2^)+(0.0603P)^2^+1.5978P] where P=(Fo^2^+2Fc^2^)/3'
_refine_ls_weighting_scheme calc
_refine_ls_wR_factor_gt 0.1305
_refine_ls_wR_factor_ref 0.1382
_reflns_number_gt 1060
_reflns_number_total 1443
_reflns_threshold_expression >2sigma(I)
_cod_data_source_file om300313f_si_004.cif
_cod_data_source_block cw101
_cod_original_cell_volume 1690.0(10)
_cod_original_sg_symbol_Hall -C2yc
_cod_original_sg_symbol_H-M C2/c
_cod_database_code 4078674

loop_
_symmetry_equiv_pos_as_xyz
'x, y, z'
'-x, y, -z+1/2'
'x+1/2, y+1/2, z'
'-x+1/2, y+1/2, -z+1/2'
'-x, -y, -z'
'x, -y, z-1/2'
'-x+1/2, -y+1/2, -z'
'x+1/2, -y+1/2, z-1/2'

loop_
_atom_site_label
_atom_site_type_symbol
_atom_site_fract_x
_atom_site_fract_y
_atom_site_fract_z
_atom_site_U_iso_or_equiv
_atom_site_adp_type
_atom_site_occupancy
_atom_site_symmetry_multiplicity
_atom_site_calc_flag
_atom_site_refinement_flags
O1 O 0.11504(7) 0.5525(3) 0.99494(7) 0.0211(4) Uani 1 1 d .
N1 N 0.07484(9) 0.9743(4) 0.94532(9) 0.0203(4) Uani 1 1 d .
H1N H 0.0781(12) 1.149(6) 0.9483(11) 0.024 Uiso 1 1 d .
N2 N 0.16274(9) 0.9816(4) 1.03236(9) 0.0186(4) Uani 1 1 d .
H2N H 0.1594(11) 1.168(5) 1.0300(11) 0.022 Uiso 1 1 d .
C1 C -0.07447(11) 0.8774(5) 0.80899(11) 0.0254(6) Uani 1 1 d .
H1A H -0.0536 0.7400 0.7768 0.038 Uiso 1 1 calc R
H1B H -0.1016 1.0194 0.7802 0.038 Uiso 1 1 calc R
H1C H -0.1033 0.7700 0.8404 0.038 Uiso 1 1 calc R
C2 C -0.01999(10) 1.0369(5) 0.85490(10) 0.0215(5) Uani 1 1 d .
H2A H 0.0095 1.1432 0.8231 0.026 Uiso 1 1 calc R
H2B H -0.0410 1.1821 0.8858 0.026 Uiso 1 1 calc R
C3 C 0.02168(10) 0.8268(4) 0.90179(10) 0.0202(5) Uani 1 1 d .
H3A H -0.0079 0.7228 0.9340 0.024 Uiso 1 1 calc R
H3B H 0.0419 0.6795 0.8708 0.024 Uiso 1 1 calc R
C4 C 0.11686(10) 0.8247(4) 0.99134(10) 0.0172(5) Uani 1 1 d .
C5 C 0.20818(10) 0.8405(4) 1.08611(10) 0.0186(5) Uani 1 1 d .
H5A H 0.2340 0.6869 1.0627 0.022 Uiso 1 1 calc R
H5B H 0.1818 0.7456 1.1228 0.022 Uiso 1 1 calc R
C6 C 0.25651(10) 1.0584(5) 1.12281(11) 0.0208(5) Uani 1 1 d .
H6A H 0.2307 1.2109 1.1467 0.025 Uiso 1 1 calc R
H6B H 0.2826 1.1549 1.0861 0.025 Uiso 1 1 calc R
C7 C 0.30461(11) 0.9090(5) 1.17866(11) 0.0274(6) Uani 1 1 d .
H7A H 0.2789 0.8183 1.2158 0.041 Uiso 1 1 calc R
H7B H 0.3356 1.0542 1.2011 0.041 Uiso 1 1 calc R
H7C H 0.3303 0.7585 1.1550 0.041 Uiso 1 1 calc R

loop_
_atom_site_aniso_label
_atom_site_aniso_U_11
_atom_site_aniso_U_22
_atom_site_aniso_U_33
_atom_site_aniso_U_23
_atom_site_aniso_U_13
_atom_site_aniso_U_12
O1 0.0243(8) 0.0116(7) 0.0265(7) -0.0013(6) -0.0049(6) -0.0019(7)
N1 0.0215(10) 0.0150(9) 0.0233(9) 0.0002(7) -0.0065(7) 0.0009(8)
N2 0.0233(10) 0.0069(8) 0.0247(9) 0.0024(7) -0.0046(7) 0.0014(7)
C1 0.0197(12) 0.0289(12) 0.0268(12) -0.0019(9) -0.0053(9) 0.0020(9)
C2 0.0207(12) 0.0204(11) 0.0230(11) 0.0002(8) 0.0000(9) 0.0022(9)
C3 0.0190(11) 0.0195(10) 0.0216(11) -0.0021(8) -0.0022(9) -0.0006(9)
C4 0.0146(10) 0.0181(10) 0.0188(10) -0.0019(8) 0.0013(8) -0.0020(9)
C5 0.0192(11) 0.0150(10) 0.0212(11) 0.0020(8) -0.0025(8) 0.0020(8)
C6 0.0171(11) 0.0230(10) 0.0219(10) 0.0022(9) -0.0013(8) 0.0023(9)
C7 0.0261(13) 0.0282(12) 0.0268(11) 0.0009(10) -0.0058(10) 0.0050(10)

loop_
_atom_type_symbol
_atom_type_description
_atom_type_scat_dispersion_real
_atom_type_scat_dispersion_imag
_atom_type_scat_source
C C 0.0033 0.0016 'International Tables Vol C Tables 4.2.6.8 and 6.1.1.4'
H H 0.0000 0.0000 'International Tables Vol C Tables 4.2.6.8 and 6.1.1.4'
N N 0.0061 0.0033 'International Tables Vol C Tables 4.2.6.8 and 6.1.1.4'
O O 0.0106 0.0060 'International Tables Vol C Tables 4.2.6.8 and 6.1.1.4'

loop_
_geom_angle_atom_site_label_1
_geom_angle_atom_site_label_2
_geom_angle_atom_site_label_3
_geom_angle
C4 N1 C3 121.07(17)
C4 N1 H1N 114.8(17)
C3 N1 H1N 123.5(17)
C4 N2 C5 121.05(16)
C4 N2 H2N 116.8(15)
C5 N2 H2N 121.4(14)
C2 C1 H1A 109.5
C2 C1 H1B 109.5
H1A C1 H1B 109.5
C2 C1 H1C 109.5
H1A C1 H1C 109.5
H1B C1 H1C 109.5
C3 C2 C1 111.19(18)
C3 C2 H2A 109.4
C1 C2 H2A 109.4
C3 C2 H2B 109.4
C1 C2 H2B 109.4
H2A C2 H2B 108.0
N1 C3 C2 112.11(17)
N1 C3 H3A 109.2
C2 C3 H3A 109.2
N1 C3 H3B 109.2
C2 C3 H3B 109.2
H3A C3 H3B 107.9
O1 C4 N1 121.59(18)
O1 C4 N2 121.31(18)
N1 C4 N2 117.07(17)
N2 C5 C6 111.32(16)
N2 C5 H5A 109.4
C6 C5 H5A 109.4
N2 C5 H5B 109.4
C6 C5 H5B 109.4
H5A C5 H5B 108.0
C5 C6 C7 111.16(18)
C5 C6 H6A 109.4
C7 C6 H6A 109.4
C5 C6 H6B 109.4
C7 C6 H6B 109.4
H6A C6 H6B 108.0
C6 C7 H7A 109.5
C6 C7 H7B 109.5
H7A C7 H7B 109.5
C6 C7 H7C 109.5
H7A C7 H7C 109.5
H7B C7 H7C 109.5

loop_
_geom_bond_atom_site_label_1
_geom_bond_atom_site_label_2
_geom_bond_distance
O1 C4 1.248(2)
N1 C4 1.342(3)
N1 C3 1.453(3)
N1 H1N 0.80(3)
N2 C4 1.354(3)
N2 C5 1.452(2)
N2 H2N 0.85(2)
C1 C2 1.520(3)
C1 H1A 0.9800
C1 H1B 0.9800
C1 H1C 0.9800
C2 C3 1.507(3)
C2 H2A 0.9900
C2 H2B 0.9900
C3 H3A 0.9900
C3 H3B 0.9900
C5 C6 1.515(3)
C5 H5A 0.9900
C5 H5B 0.9900
C6 C7 1.524(3)
C6 H6A 0.9900
C6 H6B 0.9900
C7 H7A 0.9800
C7 H7B 0.9800
C7 H7C 0.9800

loop_
_geom_torsion_atom_site_label_1
_geom_torsion_atom_site_label_2
_geom_torsion_atom_site_label_3
_geom_torsion_atom_site_label_4
_geom_torsion
C4 N1 C3 C2 179.15(18)
C1 C2 C3 N1 179.05(17)
C3 N1 C4 O1 5.1(3)
C3 N1 C4 N2 -176.77(17)
C5 N2 C4 O1 -4.8(3)
C5 N2 C4 N1 177.04(17)
C4 N2 C5 C6 177.69(17)
N2 C5 C6 C7 -179.41(16)

loop_
_cod_related_entry_id
_cod_related_entry_database
_cod_related_entry_code
1 ChemSpider 62552
